data_7203309
loop_
_publ_author_name
'Saha, Binoy K.'
'Nangia, Ashwini'

_publ_section_title
;
 Self-assembled organic tubular host for van der Waals guest inclusion
;
_journal_issue 6
_journal_name_full CrystEngComm
_journal_page_first 440
_journal_paper_doi 10.1039/b602000n
_journal_volume 8
_journal_year 2006
_chemical_formula_moiety 'C18 H9 Cl3 N6 O3, 0.38(C4 H8 O2)'
_chemical_formula_sum 'C19.52 H12.04 Cl3 N6 O3.76'
_chemical_formula_weight 496.94
_chemical_name_common '2,4,6-tris(2-chloro-3-pyridyloxy)-1,3,5-triazine, ethylacetate'
_chemical_name_systematic
;
2,4,6-tris(2-chloro-3-pyridyloxy)-1,3,5-triazine, ethylacetate
;
_space_group_IT_number 2
_symmetry_cell_setting triclinic
_symmetry_space_group_name_Hall '-P 1'
_symmetry_space_group_name_H-M 'P -1'
_atom_sites_solution_hydrogens geom
_atom_sites_solution_primary direct
_atom_sites_solution_secondary difmap
_audit_creation_method SHELXL-97
_cell_angle_alpha 93.843(3)
_cell_angle_beta 92.715(3)
_cell_angle_gamma 90.321(3)
_cell_formula_units_Z 2
_cell_length_a 6.2474(13)
_cell_length_b 10.134(2)
_cell_length_c 16.828(4)
_cell_measurement_reflns_used 1821
_cell_measurement_temperature 100(2)
_cell_measurement_theta_max 28.11
_cell_measurement_theta_min 2.28
_cell_volume 1061.8(4)
_computing_cell_refinement 'Bruker SMART'
_computing_data_collection 'Bruker SMART'
_computing_data_reduction 'Bruker SAINT'
_computing_molecular_graphics 'Bruker SHELXTL'
_computing_publication_material 'Bruker SHELXTL'
_computing_structure_refinement 'SHELXL-97 (Sheldrick, 1997) and squeeze'
_computing_structure_solution 'SHELXS-97 (Sheldrick, 1990)'
_diffrn_ambient_temperature 100(2)
_diffrn_measured_fraction_theta_full 0.993
_diffrn_measured_fraction_theta_max 0.993
_diffrn_measurement_device_type 'CCD area detector'
_diffrn_measurement_method 'phi and omega scans'
_diffrn_radiation_monochromator graphite
_diffrn_radiation_source 'fine-focus sealed tube'
_diffrn_radiation_type MoK\a
_diffrn_radiation_wavelength 0.71073
_diffrn_reflns_av_R_equivalents 0.0412
_diffrn_reflns_av_sigmaI/netI 0.0738
_diffrn_reflns_limit_h_max 7
_diffrn_reflns_limit_h_min -7
_diffrn_reflns_limit_k_max 12
_diffrn_reflns_limit_k_min -7
_diffrn_reflns_limit_l_max 20
_diffrn_reflns_limit_l_min -20
_diffrn_reflns_number 8293
_diffrn_reflns_theta_full 26.00
_diffrn_reflns_theta_max 26.00
_diffrn_reflns_theta_min 1.21
_exptl_absorpt_coefficient_mu 0.464
_exptl_absorpt_correction_T_max 0.9508
_exptl_absorpt_correction_T_min 0.9008
_exptl_absorpt_correction_type multi-scan
_exptl_absorpt_process_details 'SADABS - Bruker Nonius area detector scaling and absorption correction - V2.10'
_exptl_crystal_colour Colorless
_exptl_crystal_density_diffrn 1.554
_exptl_crystal_density_method 'not measured'
_exptl_crystal_description Block
_exptl_crystal_F_000 468
_exptl_crystal_size_max 0.23
_exptl_crystal_size_mid 0.22
_exptl_crystal_size_min 0.11
_refine_diff_density_max 0.724
_refine_diff_density_min -0.338
_refine_diff_density_rms 0.088
_refine_ls_extinction_method none
_refine_ls_goodness_of_fit_ref 1.045
_refine_ls_hydrogen_treatment constr
_refine_ls_matrix_type full
_refine_ls_number_parameters 271
_refine_ls_number_reflns 4161
_refine_ls_number_restraints 0
_refine_ls_restrained_S_all 1.045
_refine_ls_R_factor_all 0.0839
_refine_ls_R_factor_gt 0.0569
_refine_ls_shift/su_max 0.000
_refine_ls_shift/su_mean 0.000
_refine_ls_structure_factor_coef Fsqd
_refine_ls_weighting_details 'calc w=1/[\s^2^(Fo^2^)+(0.0656P)^2^+0.3468P] where P=(Fo^2^+2Fc^2^)/3'
_refine_ls_weighting_scheme calc
_refine_ls_wR_factor_gt 0.1333
_refine_ls_wR_factor_ref 0.1411
_reflns_number_gt 2950
_reflns_number_total 4161
_reflns_threshold_expression >2sigma(I)
_cod_data_source_file b602000n.txt
_cod_data_source_block etoac-s
_cod_depositor_comments
;
The following automatic conversions were performed:
'_symmetry_cell_setting' value 'Triclinic' changed to 'triclinic'
according to '/home/saulius/struct/CIF-dictionaries/cif_core.dic'
dictionary named 'cif_core.dic' version 2.4.1 from 2010-06-29.

Automatic conversion script
Id: cif_fix_enum 1527 2010-12-29 10:47:43Z saulius 
;
_cod_original_sg_symbol_H-M P-1
_cod_database_code 7203309

loop_
_symmetry_equiv_pos_as_xyz
'x, y, z'
'-x, -y, -z'

loop_
_atom_site_label
_atom_site_type_symbol
_atom_site_fract_x
_atom_site_fract_y
_atom_site_fract_z
_atom_site_U_iso_or_equiv
_atom_site_adp_type
_atom_site_occupancy
_atom_site_symmetry_multiplicity
_atom_site_calc_flag
_atom_site_refinement_flags
_atom_site_disorder_assembly
_atom_site_disorder_group
Cl1 Cl 0.84637(13) 0.45574(9) 0.11805(5) 0.0246(2) Uani 1 1 d . . .
Cl2 Cl -0.12037(14) 0.33469(11) 0.32079(5) 0.0316(3) Uani 1 1 d . . .
Cl3 Cl -0.18140(14) 0.75515(9) 0.23036(6) 0.0310(3) Uani 1 1 d . . .
O1 O 0.3823(3) 0.4901(2) 0.08585(13) 0.0168(5) Uani 1 1 d . . .
O2 O 0.3519(3) 0.3275(2) 0.32865(13) 0.0167(5) Uani 1 1 d . . .
O3 O 0.2589(4) 0.7653(2) 0.30189(13) 0.0187(5) Uani 1 1 d . . .
N1 N 0.3801(4) 0.4033(3) 0.20794(16) 0.0148(6) Uani 1 1 d . . .
N2 N 0.3024(4) 0.5506(3) 0.31856(16) 0.0164(6) Uani 1 1 d . . .
N3 N 0.3132(4) 0.6308(3) 0.18900(16) 0.0154(6) Uani 1 1 d . . .
N4 N 0.7715(4) 0.2409(3) 0.02553(17) 0.0210(7) Uani 1 1 d . . .
N5 N -0.0572(4) 0.3362(3) 0.47538(17) 0.0230(7) Uani 1 1 d . . .
N6 N -0.0584(5) 0.9785(3) 0.17766(18) 0.0261(7) Uani 1 1 d . . .
C1 C 0.3603(5) 0.5066(3) 0.16510(19) 0.0136(7) Uani 1 1 d . . .
C2 C 0.3432(5) 0.4331(3) 0.28427(19) 0.0153(7) Uani 1 1 d . . .
C3 C 0.2922(5) 0.6444(3) 0.2670(2) 0.0143(7) Uani 1 1 d . . .
C4 C 0.4624(5) 0.3698(3) 0.05456(19) 0.0145(7) Uani 1 1 d . . .
C5 C 0.3326(5) 0.2836(3) 0.00843(19) 0.0188(8) Uani 1 1 d . . .
H5 H 0.1827 0.2980 0.0030 0.023 Uiso 1 1 calc R . .
C6 C 0.4245(6) 0.1748(4) -0.0301(2) 0.0234(8) Uani 1 1 d . . .
H6 H 0.3392 0.1130 -0.0629 0.028 Uiso 1 1 calc R . .
C7 C 0.6426(6) 0.1582(4) -0.0199(2) 0.0244(8) Uani 1 1 d . . .
H7 H 0.7050 0.0835 -0.0467 0.029 Uiso 1 1 calc R . .
C8 C 0.6795(5) 0.3446(3) 0.06105(19) 0.0162(7) Uani 1 1 d . . .
C9 C 0.2596(5) 0.3397(3) 0.40308(19) 0.0148(7) Uani 1 1 d . . .
C10 C 0.3877(5) 0.3419(3) 0.4715(2) 0.0186(8) Uani 1 1 d . . .
H10 H 0.5395 0.3442 0.4698 0.022 Uiso 1 1 calc R . .
C11 C 0.2878(5) 0.3407(3) 0.5434(2) 0.0209(8) Uani 1 1 d . . .
H11 H 0.3704 0.3417 0.5924 0.025 Uiso 1 1 calc R . .
C12 C 0.0683(6) 0.3380(4) 0.5428(2) 0.0230(8) Uani 1 1 d . . .
H12 H 0.0015 0.3374 0.5923 0.028 Uiso 1 1 calc R . .
C13 C 0.0416(5) 0.3375(3) 0.4082(2) 0.0194(8) Uani 1 1 d . . .
C14 C 0.2089(5) 0.8690(3) 0.25334(19) 0.0161(7) Uani 1 1 d . . .
C15 C 0.3553(6) 0.9674(4) 0.2446(2) 0.0231(8) Uani 1 1 d . . .
H15 H 0.4966 0.9634 0.2677 0.028 Uiso 1 1 calc R . .
C16 C 0.2923(6) 1.0721(3) 0.2014(2) 0.0241(8) Uani 1 1 d . . .
H16 H 0.3899 1.1420 0.1939 0.029 Uiso 1 1 calc R . .
C17 C 0.0859(6) 1.0742(4) 0.1691(2) 0.0278(9) Uani 1 1 d . . .
H17 H 0.0437 1.1470 0.1393 0.033 Uiso 1 1 calc R . .
C18 C 0.0053(5) 0.8794(3) 0.2193(2) 0.0196(8) Uani 1 1 d . . .

loop_
_atom_site_aniso_label
_atom_site_aniso_U_11
_atom_site_aniso_U_22
_atom_site_aniso_U_33
_atom_site_aniso_U_23
_atom_site_aniso_U_13
_atom_site_aniso_U_12
Cl1 0.0181(4) 0.0289(5) 0.0258(5) -0.0033(4) -0.0027(4) -0.0019(4)
Cl2 0.0187(5) 0.0558(7) 0.0201(5) 0.0040(4) -0.0020(4) 0.0012(4)
Cl3 0.0184(5) 0.0257(5) 0.0484(6) -0.0019(4) 0.0026(4) -0.0054(4)
O1 0.0215(12) 0.0174(13) 0.0120(12) 0.0028(10) 0.0036(10) 0.0042(10)
O2 0.0203(12) 0.0179(13) 0.0130(12) 0.0042(10) 0.0070(10) 0.0045(10)
O3 0.0243(13) 0.0140(12) 0.0178(12) 0.0001(10) 0.0011(10) 0.0004(10)
N1 0.0140(14) 0.0159(15) 0.0148(15) 0.0022(12) 0.0039(12) 0.0002(12)
N2 0.0183(14) 0.0158(16) 0.0155(15) 0.0022(12) 0.0021(12) 0.0015(12)
N3 0.0097(13) 0.0193(16) 0.0178(15) 0.0036(12) 0.0023(11) -0.0010(11)
N4 0.0206(16) 0.0228(17) 0.0200(16) 0.0028(13) 0.0042(13) 0.0035(13)
N5 0.0153(15) 0.0354(19) 0.0193(16) 0.0054(14) 0.0055(13) 0.0015(13)
N6 0.0292(17) 0.0241(18) 0.0246(17) 0.0002(14) -0.0024(14) 0.0063(14)
C1 0.0086(15) 0.0182(18) 0.0142(17) 0.0019(14) 0.0017(13) -0.0007(13)
C2 0.0099(16) 0.0186(19) 0.0180(18) 0.0048(15) 0.0013(14) -0.0015(14)
C3 0.0045(15) 0.0178(18) 0.0201(18) -0.0017(14) -0.0001(13) -0.0031(13)
C4 0.0156(17) 0.0175(18) 0.0112(16) 0.0039(14) 0.0051(13) -0.0003(14)
C5 0.0134(16) 0.028(2) 0.0152(18) 0.0052(15) 0.0013(14) -0.0048(15)
C6 0.028(2) 0.024(2) 0.0173(19) -0.0023(16) 0.0002(16) -0.0028(16)
C7 0.032(2) 0.022(2) 0.0185(19) -0.0026(16) 0.0046(16) 0.0024(17)
C8 0.0181(17) 0.0191(19) 0.0115(17) 0.0025(14) 0.0001(14) -0.0037(14)
C9 0.0179(17) 0.0142(17) 0.0136(17) 0.0061(14) 0.0072(14) -0.0002(14)
C10 0.0161(17) 0.0166(19) 0.0237(19) 0.0035(15) 0.0040(15) -0.0008(14)
C11 0.0250(19) 0.024(2) 0.0139(18) 0.0025(15) 0.0000(15) -0.0016(16)
C12 0.027(2) 0.026(2) 0.0171(19) 0.0043(16) 0.0096(16) 0.0021(16)
C13 0.0173(17) 0.025(2) 0.0169(18) 0.0058(15) -0.0003(15) -0.0001(15)
C14 0.0226(18) 0.0108(17) 0.0145(17) -0.0031(14) 0.0032(14) 0.0021(14)
C15 0.0254(19) 0.019(2) 0.024(2) -0.0035(16) 0.0004(16) 0.0012(16)
C16 0.034(2) 0.0130(19) 0.025(2) -0.0043(15) 0.0062(17) -0.0046(16)
C17 0.044(2) 0.018(2) 0.021(2) 0.0017(16) 0.0027(18) 0.0093(18)
C18 0.0195(18) 0.0135(18) 0.025(2) -0.0037(15) 0.0035(15) -0.0022(14)

loop_
_atom_type_symbol
_atom_type_description
_atom_type_scat_dispersion_real
_atom_type_scat_dispersion_imag
_atom_type_scat_source
C C 0.0033 0.0016 'International Tables Vol C Tables 4.2.6.8 and 6.1.1.4'
H H 0.0000 0.0000 'International Tables Vol C Tables 4.2.6.8 and 6.1.1.4'
N N 0.0061 0.0033 'International Tables Vol C Tables 4.2.6.8 and 6.1.1.4'
O O 0.0106 0.0060 'International Tables Vol C Tables 4.2.6.8 and 6.1.1.4'
Cl Cl 0.1484 0.1585 'International Tables Vol C Tables 4.2.6.8 and 6.1.1.4'

loop_
_geom_angle_atom_site_label_1
_geom_angle_atom_site_label_2
_geom_angle_atom_site_label_3
_geom_angle
_geom_angle_site_symmetry_1
_geom_angle_site_symmetry_3
_geom_angle_publ_flag
C2 O2 C9 117.5(2) . . ?
C1 O1 C4 118.4(2) . . ?
C3 O3 C14 118.6(2) . . ?
C1 N1 C2 112.0(3) . . ?
C3 N3 C1 111.5(3) . . ?
C2 N2 C3 112.6(3) . . ?
C13 C9 C10 119.3(3) . . ?
C13 C9 O2 120.6(3) . . ?
C10 C9 O2 119.9(3) . . ?
C8 N4 C7 116.4(3) . . ?
N2 C2 N1 127.5(3) . . ?
N2 C2 O2 119.3(3) . . ?
N1 C2 O2 113.2(3) . . ?
C13 N5 C12 116.4(3) . . ?
C5 C4 C8 118.8(3) . . ?
C5 C4 O1 120.4(3) . . ?
C8 C4 O1 120.3(3) . . ?
N1 C1 N3 128.5(3) . . ?
N1 C1 O1 118.7(3) . . ?
N3 C1 O1 112.7(3) . . ?
N4 C8 C4 124.1(3) . . ?
N4 C8 Cl1 116.9(2) . . ?
C4 C8 Cl1 119.0(3) . . ?
N3 C3 N2 127.7(3) . . ?
N3 C3 O3 119.3(3) . . ?
N2 C3 O3 113.0(3) . . ?
C18 N6 C17 116.9(3) . . ?
N5 C13 C9 124.4(3) . . ?
N5 C13 Cl2 116.6(2) . . ?
C9 C13 Cl2 119.0(3) . . ?
N6 C18 C14 123.9(3) . . ?
N6 C18 Cl3 116.9(3) . . ?
C14 C18 Cl3 119.1(3) . . ?
C9 C10 C11 117.6(3) . . ?
C9 C10 H10 121.2 . . ?
C11 C10 H10 121.2 . . ?
C4 C5 C6 118.5(3) . . ?
C4 C5 H5 120.8 . . ?
C6 C5 H5 120.8 . . ?
N4 C7 C6 123.9(3) . . ?
N4 C7 H7 118.1 . . ?
C6 C7 H7 118.1 . . ?
C15 C14 C18 118.9(3) . . ?
C15 C14 O3 120.6(3) . . ?
C18 C14 O3 120.3(3) . . ?
C7 C6 C5 118.4(3) . . ?
C7 C6 H6 120.8 . . ?
C5 C6 H6 120.8 . . ?
C14 C15 C16 118.2(3) . . ?
C14 C15 H15 120.9 . . ?
C16 C15 H15 120.9 . . ?
C15 C16 C17 119.0(4) . . ?
C15 C16 H16 120.5 . . ?
C17 C16 H16 120.5 . . ?
C12 C11 C10 119.0(3) . . ?
C12 C11 H11 120.5 . . ?
C10 C11 H11 120.5 . . ?
N6 C17 C16 123.1(3) . . ?
N6 C17 H17 118.5 . . ?
C16 C17 H17 118.5 . . ?
N5 C12 C11 123.2(3) . . ?
N5 C12 H12 118.4 . . ?
C11 C12 H12 118.4 . . ?

loop_
_geom_bond_atom_site_label_1
_geom_bond_atom_site_label_2
_geom_bond_distance
_geom_bond_site_symmetry_2
_geom_bond_publ_flag
O2 C2 1.345(4) . ?
O2 C9 1.402(4) . ?
O1 C1 1.347(4) . ?
O1 C4 1.399(4) . ?
O3 C3 1.345(4) . ?
O3 C14 1.401(4) . ?
Cl1 C8 1.739(3) . ?
Cl2 C13 1.744(3) . ?
Cl3 C18 1.737(4) . ?
N1 C1 1.314(4) . ?
N1 C2 1.331(4) . ?
N3 C3 1.324(4) . ?
N3 C1 1.333(4) . ?
N2 C2 1.320(4) . ?
N2 C3 1.328(4) . ?
C9 C13 1.369(4) . ?
C9 C10 1.369(5) . ?
N4 C8 1.321(4) . ?
N4 C7 1.335(5) . ?
N5 C13 1.314(4) . ?
N5 C12 1.347(4) . ?
C4 C5 1.366(5) . ?
C4 C8 1.382(4) . ?
N6 C18 1.315(4) . ?
N6 C17 1.340(5) . ?
C18 C14 1.378(5) . ?
C10 C11 1.389(5) . ?
C10 H10 0.9500 . ?
C5 C6 1.383(5) . ?
C5 H5 0.9500 . ?
C7 C6 1.378(5) . ?
C7 H7 0.9500 . ?
C14 C15 1.369(5) . ?
C6 H6 0.9500 . ?
C15 C16 1.375(5) . ?
C15 H15 0.9500 . ?
C16 C17 1.376(5) . ?
C16 H16 0.9500 . ?
C11 C12 1.371(5) . ?
C11 H11 0.9500 . ?
C17 H17 0.9500 . ?
C12 H12 0.9500 . ?

loop_
_cod_related_entry_id
_cod_related_entry_database
_cod_related_entry_code
1 ChemSpider 21149371
